data_4003345
loop_
_publ_author_name
'Fang, Wei-Hui'
'Wang, Jian-Fang'
'Zhang, Lei'
'Zhang, Jian'

_publ_section_title
;
 Titanium--Oxo Cluster Based Precise Assembly for Multidimensional
 Materials
;
_journal_issue 7
_journal_name_full 'Chemistry of Materials'
_journal_page_first 2681
_journal_paper_doi 10.1021/acs.chemmater.7b00324
_journal_volume 29
_journal_year 2017
_chemical_formula_sum 'C52 H88 Br2 Cu2 N2 O26 P2 S2 Ti6'
_chemical_formula_weight 1857.60
_space_group_IT_number 18
_space_group_name_Hall 'P 2 2ab'
_space_group_name_H-M_alt 'P 21 21 2'
_symmetry_cell_setting orthorhombic
_symmetry_space_group_name_H-M 'P 21 21 2'
_atom_sites_solution_hydrogens geom
_atom_sites_solution_primary direct
_atom_sites_solution_secondary difmap
_audit_creation_method SHELXL-97
_cell_angle_alpha 90.00
_cell_angle_beta 90.00
_cell_angle_gamma 90.00
_cell_formula_units_Z 4
_cell_length_a 24.2854(10)
_cell_length_b 26.7805(9)
_cell_length_c 12.2991(6)
_cell_measurement_reflns_used 7403
_cell_measurement_temperature 293(2)
_cell_measurement_theta_max 58.1130
_cell_measurement_theta_min 3.9290
_cell_volume 7999.0(6)
_computing_structure_refinement 'SHELXL-97 (Sheldrick, 1997)'
_computing_structure_solution 'SHELXS-97 (Sheldrick, 1990)'
_diffrn_ambient_temperature 293(2)
_diffrn_detector_area_resol_mean none
_diffrn_measured_fraction_theta_full 0.842
_diffrn_measured_fraction_theta_max 0.933
_diffrn_measurement_device_type 'SuperNova, Dual, Cu at zero, Atlas'
_diffrn_measurement_method '\w scans'
_diffrn_radiation_monochromator graphite
_diffrn_radiation_source 'fine-focus sealed tube'
_diffrn_radiation_type CuK\a
_diffrn_radiation_wavelength 1.54178
_diffrn_reflns_av_R_equivalents 0.0458
_diffrn_reflns_av_sigmaI/netI 0.0665
_diffrn_reflns_limit_h_max 21
_diffrn_reflns_limit_h_min -27
_diffrn_reflns_limit_k_max 27
_diffrn_reflns_limit_k_min -30
_diffrn_reflns_limit_l_max 13
_diffrn_reflns_limit_l_min -11
_diffrn_reflns_number 23529
_diffrn_reflns_theta_full 25.00
_diffrn_reflns_theta_max 65.47
_diffrn_reflns_theta_min 3.64
_diffrn_standards_interval_count none
_diffrn_standards_interval_time none
_diffrn_standards_number none
_exptl_absorpt_coefficient_mu 8.032
_exptl_absorpt_correction_T_max 1.00000
_exptl_absorpt_correction_T_min 0.10673
_exptl_absorpt_correction_type multi-scan
_exptl_absorpt_process_details
;
CrysAlisPro, Agilent Technologies,
Version 1.171.37.35 (release 13-08-2014 CrysAlis171 .NET)
(compiled Aug 13 2014,18:06:01)
Empirical absorption correction using spherical harmonics,
 implemented in SCALE3 ABSPACK scaling algorithm.
;
_exptl_crystal_colour yellow
_exptl_crystal_density_diffrn 1.542
_exptl_crystal_density_method 'not measured'
_exptl_crystal_description prism
_exptl_crystal_F_000 3776
_exptl_crystal_size_max 0.35
_exptl_crystal_size_mid 0.24
_exptl_crystal_size_min 0.12
_refine_diff_density_max 2.782
_refine_diff_density_min -1.003
_refine_diff_density_rms 0.128
_refine_ls_abs_structure_details 'Flack H D (1983), Acta Cryst. A39, 876-881'
_refine_ls_abs_structure_Flack -0.008(15)
_refine_ls_extinction_method none
_refine_ls_goodness_of_fit_ref 1.017
_refine_ls_hydrogen_treatment mixed
_refine_ls_matrix_type full
_refine_ls_number_parameters 858
_refine_ls_number_reflns 11754
_refine_ls_number_restraints 21
_refine_ls_restrained_S_all 1.019
_refine_ls_R_factor_all 0.1321
_refine_ls_R_factor_gt 0.0924
_refine_ls_shift/su_max 0.001
_refine_ls_shift/su_mean 0.000
_refine_ls_structure_factor_coef Fsqd
_refine_ls_weighting_details 'calc w=1/[\s^2^(Fo^2^)+(0.2000P)^2^+0.0000P] where P=(Fo^2^+2Fc^2^)/3'
_refine_ls_weighting_scheme calc
_refine_ls_wR_factor_gt 0.2448
_refine_ls_wR_factor_ref 0.2949
_reflns_number_gt 7482
_reflns_number_total 11754
_reflns_threshold_expression >2sigma(I)
_cod_data_source_file cm7b00324_si_002.cif
_cod_data_source_block PTC-32
_cod_original_sg_symbol_H-M P2(1)2(1)2
_cod_database_code 4003345

loop_
_symmetry_equiv_pos_as_xyz
'x, y, z'
'-x, -y, z'
'-x+1/2, y+1/2, -z'
'x+1/2, -y+1/2, -z'

loop_
_atom_site_label
_atom_site_type_symbol
_atom_site_fract_x
_atom_site_fract_y
_atom_site_fract_z
_atom_site_U_iso_or_equiv
_atom_site_adp_type
_atom_site_occupancy
_atom_site_symmetry_multiplicity
_atom_site_calc_flag
_atom_site_refinement_flags
Ti1 Ti 0.80138(9) 0.91026(9) 0.49021(17) 0.0627(5) Uani 1 1 d .
Ti2 Ti 0.81119(9) 0.92120(9) 0.23821(18) 0.0667(6) Uani 1 1 d .
Ti3 Ti 0.72886(9) 0.83265(9) 0.27947(17) 0.0626(5) Uani 1 1 d .
Ti4 Ti 0.90739(8) 0.82324(9) 0.50848(19) 0.0651(6) Uani 1 1 d .
Ti5 Ti 0.82500(9) 0.73525(10) 0.55062(19) 0.0693(6) Uani 1 1 d .
Ti6 Ti 0.83642(9) 0.74494(9) 0.29735(19) 0.0692(6) Uani 1 1 d .
Cu1 Cu 1.0503(2) 0.4807(2) 0.0238(5) 0.1055(15) Uani 0.50 1 d P
Cu1' Cu 1.0000 0.5000 -0.1006(7) 0.197(3) Uani 1 2 d S
Cu2 Cu 1.0265(3) 0.5452(3) 0.2064(5) 0.127(2) Uani 0.50 1 d PU
Cu2' Cu 1.0000 0.5000 0.3329(11) 0.256(5) Uani 1 2 d S
Br1 Br 1.08813(9) 0.47785(10) 0.2196(2) 0.1281(8) Uani 1 1 d .
Br2 Br 0.97108(11) 0.42039(9) 0.0064(3) 0.1565(11) Uani 1 1 d .
P1 P 0.72117(13) 0.81734(15) 0.5400(3) 0.0695(8) Uani 1 1 d .
P2 P 0.91478(13) 0.83964(14) 0.2488(3) 0.0690(8) Uani 1 1 d .
S1 S 0.93895(14) 0.70322(15) 0.4491(3) 0.0806(9) Uani 1 1 d .
S2 S 0.69258(14) 0.95086(15) 0.3255(3) 0.0827(10) Uani 1 1 d .
C1 C 1.0173(11) 0.8398(17) -0.0079(18) 0.204(17) Uani 1 1 d U
H1A H 1.0140 0.8324 -0.0816 0.244 Uiso 1 1 calc R
C2 C 0.9717(10) 0.8320(14) 0.061(2) 0.180(14) Uani 1 1 d .
H2A H 0.9395 0.8179 0.0339 0.216 Uiso 1 1 calc R
C3 C 0.9749(6) 0.8452(6) 0.1661(11) 0.079(4) Uani 1 1 d .
C4 C 1.0247(8) 0.8598(10) 0.2044(19) 0.128(7) Uani 1 1 d U
H4A H 1.0281 0.8654 0.2787 0.154 Uiso 1 1 calc R
C5 C 1.0681(11) 0.8664(13) 0.144(3) 0.180(13) Uani 1 1 d U
H5A H 1.1014 0.8770 0.1734 0.215 Uiso 1 1 calc R
C6 C 1.0621(12) 0.8563(12) 0.028(3) 0.180(13) Uani 1 1 d U
H6A H 1.0913 0.8622 -0.0194 0.216 Uiso 1 1 calc R
C7 C 0.6569(10) 0.8443(15) 0.7136(18) 0.168(13) Uani 1 1 d .
H7A H 0.6781 0.8729 0.7233 0.202 Uiso 1 1 calc R
C8 C 0.6109(12) 0.831(2) 0.784(2) 0.28(3) Uani 1 1 d U
H8A H 0.6065 0.8514 0.8446 0.332 Uiso 1 1 calc R
C9 C 0.5779(12) 0.7979(19) 0.777(2) 0.219(19) Uani 1 1 d U
H9A H 0.5496 0.7944 0.8278 0.263 Uiso 1 1 calc R
C10 C 0.5836(7) 0.7649(12) 0.690(2) 0.146(9) Uani 1 1 d U
H10A H 0.5578 0.7399 0.6778 0.175 Uiso 1 1 calc R
C11 C 0.6329(8) 0.7709(10) 0.6167(18) 0.134(9) Uani 1 1 d .
H11A H 0.6399 0.7473 0.5629 0.160 Uiso 1 1 calc R
C12 C 0.6660(6) 0.8093(7) 0.6286(11) 0.080(4) Uani 1 1 d .
C13 C 1.0655(9) 0.5827(12) 0.434(3) 0.168(12) Uani 1 1 d U
H13A H 1.0865 0.5537 0.4377 0.201 Uiso 1 1 calc R
C14 C 1.0708(6) 0.6159(9) 0.5174(18) 0.118(6) Uani 1 1 d U
H14A H 1.0976 0.6122 0.5708 0.142 Uiso 1 1 calc R
C15 C 1.0332(7) 0.6567(7) 0.518(2) 0.136(9) Uani 1 1 d .
H15A H 1.0379 0.6840 0.5637 0.163 Uiso 1 1 calc R
C16 C 0.9903(7) 0.6532(8) 0.4494(15) 0.101(5) Uani 1 1 d U
C17 C 0.9882(16) 0.6265(13) 0.350(3) 0.094(10) Uani 0.50 1 d PU
H17A H 0.9607 0.6344 0.2938 0.113 Uiso 0.50 1 calc PR
C17' C 0.9782(12) 0.6064(13) 0.417(3) 0.083(8) Uani 0.50 1 d PU
H17B H 0.9435 0.5887 0.4296 0.100 Uiso 0.50 1 calc PR
C18 C 0.6051(9) 0.9833(7) 0.2388(16) 0.077(9) Uani 0.50 1 d PGU
C19 C 0.6389(8) 0.9892(8) 0.3290(17) 0.065(7) Uani 0.50 1 d PGU
C20 C 0.6274(10) 1.0261(10) 0.4052(17) 0.133(15) Uiso 0.50 1 d PG
C21 C 0.5821(11) 1.0571(9) 0.3910(19) 0.119(12) Uiso 0.50 1 d PG
C22 C 0.5482(8) 1.0512(8) 0.301(2) 0.095(9) Uiso 0.50 1 d PG
N2 N 0.5597(8) 1.0143(8) 0.2247(17) 0.144(15) Uani 0.50 1 d PG
C18' C 0.6192(9) 0.9924(7) 0.1665(15) 0.076(8) Uani 0.50 1 d PG
C19' C 0.6385(9) 0.9960(8) 0.2726(15) 0.066(8) Uani 0.50 1 d PG
C20' C 0.6190(10) 1.0334(10) 0.3407(13) 0.120(13) Uiso 0.50 1 d PG
C21' C 0.5800(12) 1.0672(9) 0.303(2) 0.112(11) Uiso 0.50 1 d PG
C22' C 0.5606(10) 1.0636(8) 0.197(2) 0.144(16) Uiso 0.50 1 d PG
N2' N 0.5802(10) 1.0262(8) 0.1286(16) 0.116(10) Uani 0.50 1 d PG
C23 C 0.8130(14) 0.6263(11) 0.086(2) 0.186(13) Uani 1 1 d .
H23A H 0.7893 0.6146 0.1426 0.279 Uiso 1 1 calc R
H23B H 0.8290 0.5983 0.0486 0.279 Uiso 1 1 calc R
H23C H 0.7919 0.6458 0.0349 0.279 Uiso 1 1 calc R
C24 C 0.8600(9) 0.6595(7) 0.1356(14) 0.109(6) Uani 1 1 d .
H24A H 0.8798 0.6389 0.1885 0.130 Uiso 1 1 calc R
C25 C 0.9026(11) 0.6803(13) 0.056(2) 0.173(12) Uani 1 1 d .
H25A H 0.9290 0.7000 0.0956 0.259 Uiso 1 1 calc R
H25B H 0.8846 0.7008 0.0032 0.259 Uiso 1 1 calc R
H25C H 0.9211 0.6532 0.0206 0.259 Uiso 1 1 calc R
C26 C 0.8013(8) 0.6141(7) 0.428(2) 0.128(7) Uani 1 1 d .
H26A H 0.7797 0.5844 0.4179 0.192 Uiso 1 1 calc R
H26B H 0.8123 0.6164 0.5031 0.192 Uiso 1 1 calc R
H26C H 0.8335 0.6126 0.3830 0.192 Uiso 1 1 calc R
C27 C 0.7689(7) 0.6575(5) 0.3994(16) 0.097(5) Uani 1 1 d .
H27A H 0.7654 0.6551 0.3202 0.116 Uiso 1 1 calc R
C28 C 0.7134(8) 0.6648(11) 0.436(4) 0.23(2) Uani 1 1 d .
H28A H 0.6989 0.6948 0.4044 0.347 Uiso 1 1 calc R
H28B H 0.7130 0.6676 0.5137 0.347 Uiso 1 1 calc R
H28C H 0.6913 0.6369 0.4140 0.347 Uiso 1 1 calc R
C29 C 0.802(2) 0.6234(13) 0.762(3) 0.25(2) Uani 1 1 d .
H29A H 0.8352 0.6182 0.7227 0.372 Uiso 1 1 calc R
H29B H 0.7728 0.6037 0.7299 0.372 Uiso 1 1 calc R
H29C H 0.8065 0.6137 0.8364 0.372 Uiso 1 1 calc R
C30 C 0.7880(13) 0.6709(15) 0.757(3) 0.202(17) Uani 1 1 d .
C31 C 0.7349(14) 0.6990(18) 0.795(3) 0.25(2) Uani 1 1 d .
H31A H 0.7208 0.6836 0.8597 0.373 Uiso 1 1 calc R
H31B H 0.7076 0.6974 0.7386 0.373 Uiso 1 1 calc R
H31C H 0.7437 0.7333 0.8099 0.373 Uiso 1 1 calc R
C32 C 0.9310(8) 0.7568(11) 0.7757(16) 0.138(9) Uani 1 1 d .
H32A H 0.9285 0.7235 0.7473 0.207 Uiso 1 1 calc R
H32B H 0.9337 0.7555 0.8535 0.207 Uiso 1 1 calc R
H32C H 0.9631 0.7729 0.7465 0.207 Uiso 1 1 calc R
C33 C 0.8805(7) 0.7858(8) 0.7439(12) 0.095(5) Uani 1 1 d .
H33A H 0.8495 0.7677 0.7760 0.115 Uiso 1 1 calc R
C34 C 0.8741(8) 0.8377(9) 0.7793(13) 0.114(7) Uani 1 1 d .
H34A H 0.8392 0.8503 0.7549 0.172 Uiso 1 1 calc R
H34B H 0.9031 0.8577 0.7491 0.172 Uiso 1 1 calc R
H34C H 0.8757 0.8393 0.8573 0.172 Uiso 1 1 calc R
C35 C 1.0614(12) 0.859(2) 0.532(5) 0.27(3) Uani 1 1 d U
C36 C 1.0389(16) 0.829(2) 0.538(6) 0.29(3) Uani 1 1 d DU
C37 C 1.0203(12) 0.8659(13) 0.621(3) 0.175(8) Uani 1 1 d DU
H37A H 0.9904 0.8685 0.6717 0.263 Uiso 1 1 d R
H37B H 1.0305 0.8986 0.5963 0.263 Uiso 1 1 d R
H37C H 1.0513 0.8505 0.6561 0.263 Uiso 1 1 d R
C38 C 0.7092(8) 0.8954(9) 0.0023(14) 0.123(7) Uani 1 1 d .
H38A H 0.7108 0.9297 0.0244 0.184 Uiso 1 1 d R
H38B H 0.6775 0.8798 0.0341 0.184 Uiso 1 1 d R
H38C H 0.7067 0.8936 -0.0755 0.184 Uiso 1 1 d R
C39 C 0.7595(8) 0.8685(7) 0.0391(11) 0.092(5) Uani 1 1 d .
H39A H 0.7910 0.8862 0.0080 0.111 Uiso 1 1 d R
C40 C 0.7677(11) 0.8128(9) 0.0138(15) 0.134(8) Uani 1 1 d .
H40A H 0.7664 0.8073 -0.0633 0.200 Uiso 1 1 d R
H40B H 0.7389 0.7940 0.0483 0.200 Uiso 1 1 d R
H40C H 0.8027 0.8022 0.0414 0.200 Uiso 1 1 d R
C41 C 0.605(2) 0.774(3) 0.222(6) 0.30(3) Uiso 1 1 d U
H41A H 0.6185 0.7661 0.2946 0.360 Uiso 1 1 d R
H41B H 0.5903 0.7461 0.1818 0.360 Uiso 1 1 d R
C42 C 0.634(4) 0.793(5) 0.181(9) 0.254 Uiso 0.50 1 d PDU
C43 C 0.581(4) 0.814(4) 0.227(9) 0.27(3) Uiso 0.50 1 d PDU
H43A H 0.5561 0.8405 0.2298 0.325 Uiso 1 1 d R
C44 C 0.7437(10) 0.9767(14) 0.736(2) 0.175(13) Uani 1 1 d U
H44A H 0.7139 0.9595 0.7011 0.262 Uiso 1 1 d R
H44B H 0.7295 1.0047 0.7761 0.262 Uiso 1 1 d R
H44C H 0.7621 0.9543 0.7853 0.262 Uiso 1 1 d R
C45 C 0.7784(10) 0.9946(8) 0.6614(15) 0.114(6) Uani 1 1 d U
H45A H 0.7572 1.0180 0.6166 0.137 Uiso 1 1 calc R
C46 C 0.8227(17) 1.0226(11) 0.7080(15) 0.21(2) Uani 1 1 d .
H46A H 0.8459 1.0353 0.6511 0.320 Uiso 1 1 calc R
H46B H 0.8440 1.0013 0.7547 0.320 Uiso 1 1 calc R
H46C H 0.8082 1.0499 0.7495 0.320 Uiso 1 1 calc R
C47 C 0.9232(8) 0.9895(11) 0.353(3) 0.174(12) Uani 1 1 d .
H47A H 0.9461 1.0177 0.3703 0.262 Uiso 1 1 calc R
H47B H 0.9204 0.9860 0.2760 0.262 Uiso 1 1 calc R
H47C H 0.9391 0.9598 0.3839 0.262 Uiso 1 1 calc R
C48 C 0.8721(7) 0.9967(7) 0.3962(15) 0.097(5) Uani 1 1 d .
H48A H 0.8773 0.9966 0.4753 0.117 Uiso 1 1 calc R
C49 C 0.8413(8) 1.0421(6) 0.3726(17) 0.111(6) Uani 1 1 d .
H49A H 0.8069 1.0415 0.4108 0.166 Uiso 1 1 calc R
H49B H 0.8345 1.0443 0.2958 0.166 Uiso 1 1 calc R
H49C H 0.8623 1.0707 0.3955 0.166 Uiso 1 1 calc R
C50 C 0.8913(16) 0.9918(15) 0.001(3) 0.220(17) Uani 1 1 d .
H50A H 0.8951 1.0126 -0.0617 0.329 Uiso 1 1 calc R
H50B H 0.8980 0.9576 -0.0183 0.329 Uiso 1 1 calc R
H50C H 0.9176 1.0019 0.0555 0.329 Uiso 1 1 calc R
C51 C 0.8397(13) 0.9963(12) 0.042(2) 0.172(12) Uani 1 1 d .
C52 C 0.8011(16) 1.0328(10) 0.035(2) 0.186(14) Uani 1 1 d .
H52A H 0.7664 1.0202 0.0601 0.278 Uiso 1 1 calc R
H52B H 0.7976 1.0432 -0.0396 0.278 Uiso 1 1 calc R
H52C H 0.8120 1.0607 0.0787 0.278 Uiso 1 1 calc R
N1 N 1.0278(16) 0.5889(18) 0.333(3) 0.249(16) Uiso 1 1 d U
O1 O 0.8574(3) 0.7772(3) 0.4350(6) 0.063(2) Uani 1 1 d .
O2 O 0.8632(3) 0.8771(3) 0.5229(6) 0.067(2) Uani 1 1 d .
O3 O 0.7751(3) 0.7810(3) 0.2689(7) 0.070(2) Uani 1 1 d .
O4 O 0.7785(3) 0.8797(3) 0.3536(6) 0.064(2) Uani 1 1 d .
O5 O 0.9363(3) 0.8429(4) 0.3658(7) 0.075(2) Uani 1 1 d .
O6 O 0.8876(4) 0.7900(4) 0.2206(7) 0.075(2) Uani 1 1 d .
O7 O 0.8771(3) 0.8838(4) 0.2237(7) 0.075(2) Uani 1 1 d .
O8 O 0.7597(3) 0.7756(4) 0.5660(7) 0.073(2) Uani 1 1 d .
O9 O 0.7479(4) 0.8679(4) 0.5641(7) 0.076(2) Uani 1 1 d .
O10 O 0.6995(3) 0.8143(4) 0.4232(6) 0.069(2) Uani 1 1 d .
O11 O 0.8981(4) 0.6883(4) 0.5330(8) 0.084(3) Uani 1 1 d .
O12 O 0.9164(4) 0.7028(4) 0.3394(9) 0.091(3) Uani 1 1 d .
O13 O 0.9672(3) 0.7494(4) 0.4765(8) 0.079(2) Uani 1 1 d .
O14 O 0.6706(3) 0.9018(3) 0.2980(8) 0.080(2) Uani 1 1 d .
O15 O 0.7364(4) 0.9669(4) 0.2519(9) 0.085(3) Uani 1 1 d .
O16 O 0.7078(5) 0.9555(5) 0.4390(10) 0.109(4) Uani 1 1 d .
O17 O 0.8340(4) 0.6988(4) 0.1944(8) 0.082(2) Uani 1 1 d .
O18 O 0.8023(3) 0.7017(3) 0.4153(7) 0.067(2) Uani 1 1 d .
O19 O 0.8053(4) 0.6950(4) 0.6581(8) 0.091(3) Uani 1 1 d .
O20 O 0.8730(3) 0.7825(4) 0.6309(7) 0.068(2) Uani 1 1 d .
O21 O 0.9673(4) 0.8439(4) 0.5785(9) 0.091(3) Uani 1 1 d U
O22 O 0.7639(3) 0.8727(4) 0.1587(6) 0.069(2) Uani 1 1 d .
O23 O 0.6675(8) 0.8109(9) 0.2181(17) 0.061(7) Uani 0.50 1 d PU
O24 O 0.8006(4) 0.9581(4) 0.5891(7) 0.084(3) Uani 1 1 d .
O25 O 0.8352(3) 0.9549(3) 0.3734(6) 0.0648(19) Uani 1 1 d .
O26 O 0.8291(4) 0.9641(4) 0.1345(8) 0.086(3) Uani 1 1 d .
C43' C 0.575(3) 0.811(3) 0.138(7) 0.19(3) Uiso 0.50 1 d P
O23' O 0.6775(11) 0.8082(10) 0.193(2) 0.055(7) Uiso 0.50 1 d P
C42' C 0.637(4) 0.719(4) 0.159(7) 0.23(3) Uiso 0.50 1 d P

loop_
_atom_site_aniso_label
_atom_site_aniso_U_11
_atom_site_aniso_U_22
_atom_site_aniso_U_33
_atom_site_aniso_U_23
_atom_site_aniso_U_13
_atom_site_aniso_U_12
Ti1 0.0583(11) 0.0695(13) 0.0604(11) -0.0114(11) 0.0023(9) -0.0026(9)
Ti2 0.0678(13) 0.0702(14) 0.0623(12) 0.0056(10) 0.0019(10) -0.0076(10)
Ti3 0.0572(11) 0.0730(14) 0.0576(11) -0.0019(10) -0.0022(9) -0.0082(10)
Ti4 0.0509(11) 0.0757(14) 0.0687(12) 0.0028(11) -0.0048(9) -0.0075(9)
Ti5 0.0637(13) 0.0771(15) 0.0671(13) 0.0124(11) -0.0064(10) -0.0096(11)
Ti6 0.0653(13) 0.0706(14) 0.0717(14) -0.0072(12) 0.0008(10) -0.0046(10)
Cu1 0.092(3) 0.105(4) 0.119(4) -0.006(3) 0.019(3) -0.018(3)
Cu1' 0.174(5) 0.173(6) 0.244(7) 0.000 0.000 -0.052(5)
Cu2 0.140(5) 0.112(5) 0.130(4) -0.014(4) -0.002(4) 0.043(4)
Cu2' 0.192(6) 0.129(6) 0.446(15) 0.000 0.000 0.035(5)
Br1 0.0878(12) 0.1331(18) 0.163(2) 0.0147(15) -0.0057(12) 0.0187(11)
Br2 0.1170(16) 0.0967(15) 0.256(3) 0.0190(19) -0.0323(19) -0.0252(12)
P1 0.0566(17) 0.090(2) 0.0616(17) 0.0011(16) 0.0059(13) -0.0140(16)
P2 0.0630(18) 0.078(2) 0.0666(18) -0.0024(16) 0.0134(14) -0.0047(15)
S1 0.0638(19) 0.078(2) 0.100(3) -0.0050(19) -0.0088(18) -0.0003(15)
S2 0.0645(19) 0.079(2) 0.105(3) -0.0212(19) 0.0113(18) -0.0112(16)
C1 0.14(2) 0.37(5) 0.097(14) -0.04(2) 0.062(14) -0.07(3)
C2 0.111(16) 0.26(4) 0.17(2) -0.07(2) 0.068(15) -0.061(19)
C3 0.073(9) 0.086(10) 0.078(8) -0.004(7) 0.033(7) -0.004(7)
C4 0.085(12) 0.16(2) 0.139(16) -0.026(15) 0.014(10) 0.012(12)
C5 0.120(18) 0.19(3) 0.23(2) -0.04(3) 0.048(17) -0.058(19)
C6 0.136(17) 0.17(3) 0.23(2) -0.08(2) 0.087(19) -0.048(18)
C7 0.123(16) 0.27(4) 0.109(14) -0.07(2) 0.023(13) -0.06(2)
C8 0.16(2) 0.53(7) 0.14(2) -0.14(3) 0.119(19) -0.18(4)
C9 0.16(2) 0.40(5) 0.102(16) 0.010(19) 0.067(16) -0.12(3)
C10 0.057(9) 0.20(3) 0.177(19) 0.057(17) 0.024(11) -0.030(12)
C11 0.092(12) 0.18(2) 0.133(16) 0.070(15) 0.057(12) 0.029(14)
C12 0.069(8) 0.112(12) 0.060(7) 0.001(7) 0.018(6) -0.025(8)
C13 0.095(14) 0.18(3) 0.23(3) -0.051(19) -0.084(18) 0.030(15)
C14 0.058(8) 0.150(18) 0.148(16) -0.003(12) -0.029(10) 0.015(9)
C15 0.081(10) 0.074(10) 0.25(3) -0.025(14) -0.067(14) 0.012(8)
C16 0.087(11) 0.099(13) 0.115(11) -0.013(10) -0.014(9) 0.006(9)
C17 0.12(3) 0.08(2) 0.076(15) 0.022(12) 0.012(17) 0.06(2)
C17' 0.069(17) 0.08(2) 0.10(2) 0.000(19) 0.007(15) 0.016(14)
C18 0.048(15) 0.11(2) 0.070(17) 0.029(16) -0.020(13) 0.006(14)
C19 0.081(17) 0.074(17) 0.042(14) -0.008(13) 0.006(12) 0.007(13)
N2 0.090(19) 0.09(2) 0.26(5) 0.06(3) 0.02(3) 0.019(16)
C18' 0.080(18) 0.061(16) 0.087(19) 0.000(14) -0.036(16) 0.036(13)
C19' 0.09(2) 0.077(18) 0.030(15) 0.006(13) 0.025(16) 0.018(15)
N2' 0.17(3) 0.08(2) 0.100(19) -0.010(16) -0.01(2) -0.01(2)
C23 0.28(4) 0.15(2) 0.129(17) -0.060(16) -0.09(2) -0.02(2)
C24 0.159(17) 0.088(12) 0.079(9) -0.041(9) -0.014(10) 0.009(11)
C25 0.17(2) 0.21(3) 0.137(19) -0.07(2) 0.039(17) 0.02(2)
C26 0.101(13) 0.084(12) 0.20(2) 0.005(13) -0.024(14) -0.004(10)
C27 0.111(13) 0.048(8) 0.130(13) -0.017(8) -0.003(10) -0.023(8)
C28 0.070(13) 0.12(2) 0.50(6) -0.03(3) -0.03(2) -0.040(12)
C29 0.45(7) 0.11(2) 0.19(3) 0.06(2) 0.07(4) -0.02(3)
C30 0.17(2) 0.22(4) 0.21(3) 0.16(3) 0.06(2) 0.05(2)
C31 0.17(3) 0.34(6) 0.24(4) 0.18(4) 0.10(3) 0.06(3)
C32 0.113(14) 0.20(3) 0.100(13) 0.043(14) -0.045(11) -0.047(15)
C33 0.098(11) 0.123(15) 0.065(8) -0.010(9) 0.011(8) -0.012(10)
C34 0.100(12) 0.17(2) 0.075(10) -0.032(11) 0.014(9) -0.025(12)
C35 0.074(19) 0.39(7) 0.36(5) 0.06(5) 0.07(3) -0.05(3)
C36 0.11(2) 0.36(8) 0.40(8) -0.13(6) 0.03(4) 0.01(3)
C37 0.135(14) 0.169(17) 0.221(17) 0.031(15) 0.018(13) -0.008(14)
C38 0.128(15) 0.16(2) 0.078(10) 0.023(11) -0.034(10) -0.024(14)
C39 0.116(12) 0.098(12) 0.062(8) -0.003(8) 0.009(8) -0.020(9)
C40 0.19(2) 0.139(19) 0.072(10) -0.035(11) 0.028(12) -0.016(16)
C44 0.112(16) 0.28(4) 0.132(17) -0.068(19) 0.034(12) 0.026(18)
C45 0.146(16) 0.096(13) 0.100(12) -0.033(10) -0.002(10) 0.038(11)
C46 0.41(5) 0.16(3) 0.070(11) -0.043(13) 0.039(19) -0.15(3)
C47 0.060(11) 0.16(2) 0.30(4) -0.05(2) -0.002(15) -0.041(12)
C48 0.090(11) 0.083(11) 0.119(12) 0.008(9) -0.010(9) -0.025(8)
C49 0.125(14) 0.065(10) 0.143(15) -0.017(10) -0.001(12) 0.004(9)
C50 0.24(4) 0.21(4) 0.20(3) 0.07(3) 0.07(3) -0.07(3)
C51 0.18(2) 0.18(3) 0.16(2) 0.11(2) 0.062(19) 0.01(2)
C52 0.32(4) 0.106(18) 0.134(19) 0.054(15) 0.00(2) 0.04(2)
O1 0.063(5) 0.076(5) 0.050(4) 0.002(4) 0.011(3) -0.014(4)
O2 0.071(5) 0.067(5) 0.064(5) -0.002(4) 0.004(4) -0.008(4)
O3 0.063(5) 0.076(6) 0.071(5) -0.002(4) -0.009(4) -0.003(4)
O4 0.055(4) 0.076(6) 0.062(4) -0.002(4) 0.001(3) 0.006(4)
O5 0.055(5) 0.089(7) 0.082(5) -0.003(5) 0.010(4) -0.012(4)
O6 0.068(5) 0.080(6) 0.076(5) -0.011(5) 0.006(4) 0.001(4)
O7 0.066(5) 0.085(6) 0.074(5) 0.012(5) 0.014(4) -0.006(4)
O8 0.057(5) 0.087(6) 0.075(5) 0.009(5) 0.003(4) 0.002(4)
O9 0.077(5) 0.093(7) 0.059(4) -0.013(4) 0.016(4) -0.016(5)
O10 0.049(4) 0.095(6) 0.063(4) 0.003(4) -0.007(3) -0.013(4)
O11 0.076(6) 0.086(7) 0.090(6) 0.021(5) -0.017(5) 0.004(5)
O12 0.071(6) 0.087(7) 0.115(8) -0.020(6) 0.000(5) 0.006(5)
O13 0.064(5) 0.078(6) 0.095(6) -0.012(5) -0.015(4) -0.007(4)
O14 0.063(5) 0.064(5) 0.112(7) -0.021(5) 0.002(5) 0.004(4)
O15 0.073(6) 0.074(6) 0.108(7) 0.003(5) -0.014(5) -0.001(4)
O16 0.105(8) 0.107(9) 0.114(8) -0.034(7) 0.021(6) -0.037(7)
O17 0.085(6) 0.071(6) 0.090(6) -0.017(5) -0.008(5) 0.000(5)
O18 0.068(5) 0.056(5) 0.078(5) 0.004(4) -0.012(4) -0.015(4)
O19 0.075(6) 0.100(8) 0.098(7) 0.032(6) -0.008(5) -0.019(5)
O20 0.055(5) 0.082(6) 0.067(5) 0.013(4) -0.004(4) -0.011(4)
O21 0.061(5) 0.089(7) 0.123(7) 0.015(6) -0.018(5) -0.028(5)
O22 0.066(5) 0.080(6) 0.061(5) -0.003(4) -0.011(4) -0.010(4)
O23 0.037(10) 0.098(15) 0.048(11) -0.035(10) 0.007(8) -0.035(9)
O24 0.095(6) 0.080(6) 0.077(5) -0.024(5) 0.012(5) -0.010(5)
O25 0.071(5) 0.058(5) 0.066(4) -0.005(4) -0.006(4) -0.006(4)
O26 0.102(7) 0.081(7) 0.076(5) 0.022(5) 0.008(5) -0.007(5)

loop_
_atom_type_symbol
_atom_type_description
_atom_type_scat_dispersion_real
_atom_type_scat_dispersion_imag
_atom_type_scat_source
C C 0.0181 0.0091 'International Tables Vol C Tables 4.2.6.8 and 6.1.1.4'
H H 0.0000 0.0000 'International Tables Vol C Tables 4.2.6.8 and 6.1.1.4'
N N 0.0311 0.0180 'International Tables Vol C Tables 4.2.6.8 and 6.1.1.4'
O O 0.0492 0.0322 'International Tables Vol C Tables 4.2.6.8 and 6.1.1.4'
P P 0.2955 0.4335 'International Tables Vol C Tables 4.2.6.8 and 6.1.1.4'
Ti Ti 0.2191 1.8069 'International Tables Vol C Tables 4.2.6.8 and 6.1.1.4'
Cu Cu -1.9646 0.5888 'International Tables Vol C Tables 4.2.6.8 and 6.1.1.4'
Br Br -0.6763 1.2805 'International Tables Vol C Tables 4.2.6.8 and 6.1.1.4'
S S 0.3331 0.5567 'International Tables Vol C Tables 4.2.6.8 and 6.1.1.4'

loop_
_geom_angle_atom_site_label_1
_geom_angle_atom_site_label_2
_geom_angle_atom_site_label_3
_geom_angle
_geom_angle_site_symmetry_1
_geom_angle_site_symmetry_3
O24 Ti1 O2 102.4(5) . .
O24 Ti1 O9 95.3(4) . .
O2 Ti1 O9 99.5(4) . .
O24 Ti1 O4 153.4(5) . .
O2 Ti1 O4 103.0(4) . .
O9 Ti1 O4 88.1(4) . .
O24 Ti1 O25 93.7(4) . .
O2 Ti1 O25 96.4(4) . .
O9 Ti1 O25 159.5(4) . .
O4 Ti1 O25 75.8(3) . .
O24 Ti1 Ti2 128.1(4) . .
O2 Ti1 Ti2 101.8(3) . .
O9 Ti1 Ti2 124.6(3) . .
O4 Ti1 Ti2 37.4(3) . .
O25 Ti1 Ti2 38.3(2) . .
O26 Ti2 O7 93.9(4) . .
O26 Ti2 O4 169.7(4) . .
O7 Ti2 O4 96.3(4) . .
O26 Ti2 O25 103.7(4) . .
O7 Ti2 O25 94.0(4) . .
O4 Ti2 O25 76.7(4) . .
O26 Ti2 O22 102.2(4) . .
O7 Ti2 O22 95.6(4) . .
O4 Ti2 O22 75.7(4) . .
O25 Ti2 O22 151.6(4) . .
O26 Ti2 O15 84.1(5) . .
O7 Ti2 O15 177.8(4) . .
O4 Ti2 O15 85.7(4) . .
O25 Ti2 O15 85.7(4) . .
O22 Ti2 O15 85.6(4) . .
O26 Ti2 Ti1 142.6(4) . .
O7 Ti2 Ti1 96.2(3) . .
O4 Ti2 Ti1 37.0(3) . .
O25 Ti2 Ti1 39.8(2) . .
O22 Ti2 Ti1 112.5(3) . .
O15 Ti2 Ti1 85.0(3) . .
O26 Ti2 Ti3 139.6(4) . .
O7 Ti2 Ti3 98.8(3) . .
O4 Ti2 Ti3 37.0(3) . .
O25 Ti2 Ti3 113.3(3) . .
O22 Ti2 Ti3 38.7(2) . .
O15 Ti2 Ti3 83.2(3) . .
Ti1 Ti2 Ti3 73.76(7) . .
O23' Ti3 O23 13.1(10) . .
O23' Ti3 O3 96.5(8) . .
O23 Ti3 O3 104.1(9) . .
O23' Ti3 O4 161.7(9) . .
O23 Ti3 O4 157.6(9) . .
O3 Ti3 O4 98.3(4) . .
O23' Ti3 O10 101.2(8) . .
O23 Ti3 O10 89.8(7) . .
O3 Ti3 O10 95.7(4) . .
O4 Ti3 O10 88.0(3) . .
O23' Ti3 O22 92.8(8) . .
O23 Ti3 O22 102.4(8) . .
O3 Ti3 O22 95.3(4) . .
O4 Ti3 O22 75.1(3) . .
O10 Ti3 O22 161.0(4) . .
O23' Ti3 O14 85.7(8) . .
O23 Ti3 O14 78.0(8) . .
O3 Ti3 O14 177.8(4) . .
O4 Ti3 O14 79.5(3) . .
O10 Ti3 O14 83.8(4) . .
O22 Ti3 O14 84.6(4) . .
O23' Ti3 Ti2 129.1(8) . .
O23 Ti3 Ti2 135.6(8) . .
O3 Ti3 Ti2 99.9(3) . .
O4 Ti3 Ti2 37.1(2) . .
O10 Ti3 Ti2 124.3(3) . .
O22 Ti3 Ti2 38.1(2) . .
O14 Ti3 Ti2 78.7(2) . .
O21 Ti4 O2 100.9(5) . .
O21 Ti4 O1 158.3(5) . .
O2 Ti4 O1 100.4(4) . .
O21 Ti4 O5 93.2(4) . .
O2 Ti4 O5 94.9(4) . .
O1 Ti4 O5 88.8(3) . .
O21 Ti4 O20 98.3(4) . .
O2 Ti4 O20 96.4(4) . .
O1 Ti4 O20 75.4(3) . .
O5 Ti4 O20 162.0(4) . .
O21 Ti4 O13 81.2(4) . .
O2 Ti4 O13 176.5(4) . .
O1 Ti4 O13 77.7(3) . .
O5 Ti4 O13 82.1(4) . .
O20 Ti4 O13 86.0(4) . .
O21 Ti4 Ti5 132.6(4) . .
O2 Ti4 Ti5 101.8(3) . .
O1 Ti4 Ti5 37.3(2) . .
O5 Ti4 Ti5 125.3(3) . .
O20 Ti4 Ti5 38.2(2) . .
O13 Ti4 Ti5 78.5(2) . .
O19 Ti5 O8 92.6(5) . .
O19 Ti5 O18 106.1(5) . .
O8 Ti5 O18 96.2(4) . .
O19 Ti5 O1 172.2(4) . .
O8 Ti5 O1 94.6(4) . .
O18 Ti5 O1 76.3(3) . .
O19 Ti5 O20 100.1(4) . .
O8 Ti5 O20 94.4(4) . .
O18 Ti5 O20 151.1(4) . .
O1 Ti5 O20 76.2(3) . .
O19 Ti5 O11 86.8(5) . .
O8 Ti5 O11 179.0(4) . .
O18 Ti5 O11 83.2(4) . .
O1 Ti5 O11 86.1(4) . .
O20 Ti5 O11 86.5(4) . .
O19 Ti5 Ti4 138.9(4) . .
O8 Ti5 Ti4 96.9(3) . .
O18 Ti5 Ti4 112.5(3) . .
O1 Ti5 Ti4 36.8(2) . .
O20 Ti5 Ti4 39.4(2) . .
O11 Ti5 Ti4 84.1(3) . .
O19 Ti5 Ti6 144.6(4) . .
O8 Ti5 Ti6 97.1(3) . .
O18 Ti5 Ti6 39.1(2) . .
O1 Ti5 Ti6 37.2(2) . .
O20 Ti5 Ti6 112.9(3) . .
O11 Ti5 Ti6 83.0(3) . .
Ti4 Ti5 Ti6 73.58(8) . .
O17 Ti6 O3 102.0(4) . .
O17 Ti6 O1 158.4(5) . .
O3 Ti6 O1 98.4(4) . .
O17 Ti6 O6 96.1(4) . .
O3 Ti6 O6 95.7(4) . .
O1 Ti6 O6 88.9(3) . .
O17 Ti6 O18 95.7(4) . .
O3 Ti6 O18 96.1(4) . .
O1 Ti6 O18 75.0(3) . .
O6 Ti6 O18 161.2(4) . .
O17 Ti6 O12 81.1(4) . .
O3 Ti6 O12 176.7(4) . .
O1 Ti6 O12 78.7(4) . .
O6 Ti6 O12 82.9(4) . .
O18 Ti6 O12 84.5(4) . .
O17 Ti6 Ti5 130.5(4) . .
O3 Ti6 Ti5 99.4(3) . .
O1 Ti6 Ti5 37.4(2) . .
O6 Ti6 Ti5 125.5(3) . .
O18 Ti6 Ti5 37.7(2) . .
O12 Ti6 Ti5 79.1(3) . .
N2' Cu1 Cu1' 63(9) 4_565 .
N2' Cu1 Br2 97.9(15) 4_565 .
Cu1' Cu1 Br2 68.84(18) . .
N2' Cu1 Br1 137(8) 4_565 .
Cu1' Cu1 Br1 158.1(3) . .
Br2 Cu1 Br1 109.4(2) . .
N2' Cu1 Cu1 112(9) 4_565 2_765
Cu1' Cu1 Cu1 49.1(2) . 2_765
Br2 Cu1 Cu1 63.0(2) . 2_765
Br1 Cu1 Cu1 109.84(13) . 2_765
N2' Cu1 Br2 95(7) 4_565 2_765
Cu1' Cu1 Br2 64.83(19) . 2_765
Br2 Cu1 Br2 118.3(2) . 2_765
Br1 Cu1 Br2 99.8(2) . 2_765
Cu1 Cu1 Br2 56.1(2) 2_765 2_765
N2' Cu1 Cu2 148(5) 4_565 .
Cu1' Cu1 Cu2 108.2(3) . .
Br2 Cu1 Cu2 107.2(2) . .
Br1 Cu1 Cu2 50.49(17) . .
Cu1 Cu1 Cu2 65.3(2) 2_765 .
Br2 Cu1 Cu2 55.82(19) 2_765 .
N2' Cu1 Cu2 153.8(10) 4_565 2_765
Cu1' Cu1 Cu2 104.4(3) . 2_765
Br2 Cu1 Cu2 56.00(19) . 2_765
Br1 Cu1 Cu2 61.03(18) . 2_765
Cu1 Cu1 Cu2 61.16(17) 2_765 2_765
Br2 Cu1 Cu2 99.6(2) 2_765 2_765
Cu2 Cu1 Cu2 55.4(3) . 2_765
Cu1 Cu1' Cu1 81.9(4) 2_765 .
Cu1 Cu1' N2' 59(5) 2_765 3_645
Cu1 Cu1' N2' 140(5) . 3_645
Cu1 Cu1' N2' 140(6) 2_765 4_565
Cu1 Cu1' N2' 59(6) . 4_565
N2' Cu1' N2' 161(10) 3_645 4_565
Cu1 Cu1' N2 95(7) 2_765 3_645
Cu1 Cu1' N2 173.4(12) . 3_645
N2' Cu1' N2 36(8) 3_645 3_645
N2' Cu1' N2 125(10) 4_565 3_645
Cu1 Cu1' N2 173.4(9) 2_765 4_565
Cu1 Cu1' N2 95(7) . 4_565
N2' Cu1' N2 125(10) 3_645 4_565
N2' Cu1' N2 36(9) 4_565 4_565
N2 Cu1' N2 89(10) 3_645 4_565
Cu1 Cu1' C22' 151(5) 2_765 4_565
Cu1 Cu1' C22' 80(6) . 4_565
N2' Cu1' C22' 133(10) 3_645 4_565
N2' Cu1' C22' 33(5) 4_565 4_565
N2 Cu1' C22' 100(10) 3_645 4_565
N2 Cu1' C22' 32(7) 4_565 4_565
Cu1 Cu1' C22' 80(5) 2_765 3_645
Cu1 Cu1' C22' 151(4) . 3_645
N2' Cu1' C22' 33(3) 3_645 3_645
N2' Cu1' C22' 133(10) 4_565 3_645
N2 Cu1' C22' 32(6) 3_645 3_645
N2 Cu1' C22' 100(10) 4_565 3_645
C22' Cu1' C22' 125(10) 4_565 3_645
Cu1 Cu1' Br2 64.6(2) 2_765 2_765
Cu1 Cu1' Br2 70.4(3) . 2_765
N2' Cu1' Br2 93(4) 3_645 2_765
N2' Cu1' Br2 96(2) 4_565 2_765
N2 Cu1' Br2 113(5) 3_645 2_765
N2 Cu1' Br2 108.9(9) 4_565 2_765
C22' Cu1' Br2 129(3) 4_565 2_765
C22' Cu1' Br2 81(4) 3_645 2_765
Cu1 Cu1' Br2 70.4(3) 2_765 .
Cu1 Cu1' Br2 64.6(2) . .
N2' Cu1' Br2 96.1(13) 3_645 .
N2' Cu1' Br2 93(6) 4_565 .
N2 Cu1' Br2 108.9(6) 3_645 .
N2 Cu1' Br2 113(6) 4_565 .
C22' Cu1' Br2 81(4) 4_565 .
C22' Cu1' Br2 129(2) 3_645 .
Br2 Cu1' Br2 119.2(4) 2_765 .
N1 Cu2 Cu2' 75.9(13) . .
N1 Cu2 Br1 113.3(13) . .
Cu2' Cu2 Br1 72.4(2) . .
N1 Cu2 Br2 122.6(14) . 2_765
Cu2' Cu2 Br2 156.1(4) . 2_765
Br1 Cu2 Br2 108.6(2) . 2_765
N1 Cu2 Cu2 122.5(13) . 2_765
Cu2' Cu2 Cu2 48.6(3) . 2_765
Br1 Cu2 Cu2 67.7(2) . 2_765
Br2 Cu2 Cu2 108.67(18) 2_765 2_765
N1 Cu2 Br1 95.7(12) . 2_765
Cu2' Cu2 Br1 61.9(2) . 2_765
Br1 Cu2 Br1 116.8(3) . 2_765
Br2 Cu2 Br1 98.7(2) 2_765 2_765
Cu2 Cu2 Br1 49.6(2) 2_765 2_765
N1 Cu2 Cu1 167.5(12) . .
Cu2' Cu2 Cu1 107.2(4) . .
Br1 Cu2 Cu1 57.82(18) . .
Br2 Cu2 Cu1 58.54(19) 2_765 .
Cu2 Cu2 Cu1 64.3(2) 2_765 .
Br1 Cu2 Cu1 96.3(2) 2_765 .
N1 Cu2 Cu1 138.4(12) . 2_765
Cu2' Cu2 Cu1 103.5(4) . 2_765
Br1 Cu2 Cu1 105.7(3) . 2_765
Br2 Cu2 Cu1 52.72(17) 2_765 2_765
Cu2 Cu2 Cu1 60.3(2) 2_765 2_765
Br1 Cu2 Cu1 52.17(17) 2_765 2_765
Cu1 Cu2 Cu1 53.5(2) . 2_765
Cu2 Cu2' Cu2 82.8(6) 2_765 .
Cu2 Cu2' N1 49.8(9) 2_765 2_765
Cu2 Cu2' N1 130.4(10) . 2_765
Cu2 Cu2' N1 130.4(10) 2_765 .
Cu2 Cu2' N1 49.8(9) . .
N1 Cu2' N1 179.8(18) 2_765 .
Cu2 Cu2' Br1 58.7(3) 2_765 2_765
Cu2 Cu2' Br1 73.9(4) . 2_765
N1 Cu2' Br1 89.8(9) 2_765 2_765
N1 Cu2' Br1 90.3(9) . 2_765
Cu2 Cu2' Br1 73.9(4) 2_765 .
Cu2 Cu2' Br1 58.7(3) . .
N1 Cu2' Br1 90.3(9) 2_765 .
N1 Cu2' Br1 89.8(9) . .
Br1 Cu2' Br1 115.8(5) 2_765 .
Cu2 Br1 Cu1 71.7(2) . .
Cu2 Br1 Cu2' 48.9(2) . .
Cu1 Br1 Cu2' 101.5(3) . .
Cu2 Br1 Cu2 62.7(3) . 2_765
Cu1 Br1 Cu2 66.80(18) . 2_765
Cu2' Br1 Cu2 44.2(2) . 2_765
Cu1 Br2 Cu1' 46.54(18) . .
Cu1 Br2 Cu2 71.3(2) . 2_765
Cu1' Br2 Cu2 100.4(2) . 2_765
Cu1 Br2 Cu1 60.9(2) . 2_765
Cu1' Br2 Cu1 44.78(17) . 2_765
Cu2 Br2 Cu1 65.64(19) 2_765 2_765
O8 P1 O9 110.9(5) . .
O8 P1 O10 112.1(6) . .
O9 P1 O10 111.9(5) . .
O8 P1 C12 104.9(7) . .
O9 P1 C12 108.3(6) . .
O10 P1 C12 108.4(6) . .
O6 P2 O7 111.7(5) . .
O6 P2 O5 114.3(6) . .
O7 P2 O5 110.5(5) . .
O6 P2 C3 107.3(6) . .
O7 P2 C3 108.1(6) . .
O5 P2 C3 104.6(6) . .
O13 S1 O12 113.5(6) . .
O13 S1 O11 112.5(6) . .
O12 S1 O11 113.0(6) . .
O13 S1 C16 107.5(7) . .
O12 S1 C16 104.6(7) . .
O11 S1 C16 104.9(8) . .
O16 S2 O14 113.3(7) . .
O16 S2 O15 112.7(6) . .
O14 S2 O15 112.8(6) . .
O16 S2 C19 97.0(9) . .
O14 S2 C19 105.9(9) . .
O15 S2 C19 114.0(10) . .
O16 S2 C19' 116.9(8) . .
O14 S2 C19' 103.9(9) . .
O15 S2 C19' 96.0(8) . .
C19 S2 C19' 22.0(7) . .
C6 C1 C2 121(3) . .
C3 C2 C1 120(2) . .
C2 C3 C4 117.5(16) . .
C2 C3 P2 118.7(14) . .
C4 C3 P2 123.7(13) . .
C5 C4 C3 124(2) . .
C4 C5 C6 117(3) . .
C1 C6 C5 120(2) . .
C12 C7 C8 113(3) . .
C9 C8 C7 131(3) . .
C8 C9 C10 117(2) . .
C9 C10 C11 118(2) . .
C12 C11 C10 120(2) . .
C11 C12 C7 120.2(17) . .
C11 C12 P1 119.9(14) . .
C7 C12 P1 120.0(14) . .
C14 C13 N1 126(3) . .
C13 C14 C15 116.4(18) . .
C16 C15 C14 116.1(19) . .
C15 C16 C17' 115(2) . .
C15 C16 C17 127(2) . .
C17' C16 C17 43.0(18) . .
C15 C16 S1 118.6(14) . .
C17' C16 S1 122.1(17) . .
C17 C16 S1 110.0(15) . .
C17' C17 N1 84(3) . .
C17' C17 C16 65(3) . .
N1 C17 C16 117(3) . .
C17 C17' C16 72(3) . .
C17 C17' N1 58(3) . .
C16 C17' N1 107(3) . .
C19' C18 C18' 90(3) . .
C19' C18 C19 29.1(15) . .
C18' C18 C19 119(2) . .
C19' C18 N2 120.4(16) . .
C18' C18 N2 90.9(17) . .
C19 C18 N2 120.0 . .
C19' C18 C20' 46.5(11) . .
C18' C18 C20' 111(2) . .
C19 C18 C20' 43.6(9) . .
N2 C18 C20' 78.3(9) . .
C19' C18 N2' 111(2) . .
C18' C18 N2' 46.2(10) . .
C19 C18 N2' 134.2(12) . .
N2 C18 N2' 44.7(12) . .
C20' C18 N2' 95.9(12) . .
C19' C19 C20' 82(3) . .
C19' C19 C18 41(3) . .
C20' C19 C18 88.4(10) . .
C19' C19 C20 118(2) . .
C20' C19 C20 36.4(10) . .
C18 C19 C20 120.0 . .
C19' C19 S2 98(2) . .
C20' C19 S2 150(2) . .
C18 C19 S2 111.9(11) . .
C20 C19 S2 128.0(12) . .
C20' C20 C21 63.3(19) . .
C20' C20 C19 65(2) . .
C21 C20 C19 120.0 . .
C20' C20 C19' 45.8(15) . .
C21 C20 C19' 105.5(7) . .
C19 C20 C19' 20.2(9) . .
C20' C20 C21' 32.0(17) . .
C21 C20 C21' 31.7(9) . .
C19 C20 C21' 94.7(8) . .
C19' C20 C21' 76.8(8) . .
C21' C21 C20' 71.1(14) . .
C21' C21 C22 39.4(18) . .
C20' C21 C22 88.3(10) . .
C21' C21 C20 107.5(14) . .
C20' C21 C20 36.6(11) . .
C22 C21 C20 120.0 . .
C21' C22 C22' 73(2) . .
C21' C22 C21 54(2) . .
C22' C22 C21 126.5(16) . .
C21' C22 N2 100.8(17) . .
C22' C22 N2 59.6(14) . .
C21 C22 N2 120.0 . .
C21' C22 C20' 46.0(14) . .
C22' C22 C20' 96.2(14) . .
C21 C22 C20' 43.0(7) . .
N2 C22 C20' 79.0(7) . .
N2' N2 C22' 62.3(14) . .
N2' N2 C22 120.5(17) . .
C22' N2 C22 59.0(16) . .
N2' N2 C18 87.6(13) . .
C22' N2 C18 126.7(15) . .
C22 N2 C18 120.0 . .
N2' N2 C18' 52.6(11) . .
C22' N2 C18' 102.3(18) . .
C22 N2 C18' 133.9(12) . .
C18 N2 C18' 35.0(9) . .
N2' N2 C21' 100.8(17) . .
C22' N2 C21' 50.3(10) . .
C22 N2 C21' 29.1(11) . .
C18 N2 C21' 100.9(10) . .
C18' N2 C21' 105.3(13) . .
N2' N2 Cu1' 70.2(12) . 3_655
C22' N2 Cu1' 90.2(13) . 3_655
C22 N2 Cu1' 118.1(11) . 3_655
C18 N2 Cu1' 121.3(11) . 3_655
C18' N2 Cu1' 102.3(11) . 3_655
C21' N2 Cu1' 135.6(13) . 3_655
C18 C18' C19' 44.5(18) . .
C18 C18' N2' 103.1(15) . .
C19' C18' N2' 120.0 . .
C18 C18' N2 54.2(14) . .
C19' C18' N2 82.5(9) . .
N2' C18' N2 49.0(10) . .
C19 C19' C18 109(4) . .
C19 C19' C20' 67(2) . .
C18 C19' C20' 102.9(15) . .
C19 C19' C18' 153(3) . .
C18 C19' C18' 45.0(16) . .
C20' C19' C18' 120.0 . .
C19 C19' C20 41.9(17) . .
C18 C19' C20 114.1(19) . .
C20' C19' C20 25.7(12) . .
C18' C19' C20 144.4(11) . .
C19 C19' S2 59.9(18) . .
C18 C19' S2 120(2) . .
C20' C19' S2 119.2(11) . .
C18' C19' S2 120.8(11) . .
C20 C19' S2 94.4(10) . .
C20 C20' C21 80.0(18) . .
C20 C20' C19 78(2) . .
C21 C20' C19 142(3) . .
C20 C20' C19' 108(2) . .
C21 C20' C19' 154(2) . .
C19 C20' C19' 30.8(9) . .
C20 C20' C21' 129(2) . .
C21 C20' C21' 49.7(18) . .
C19 C20' C21' 144.8(12) . .
C19' C20' C21' 120.0 . .
C20 C20' C22 122(3) . .
C21 C20' C22 48.7(10) . .
C19 C20' C22 124(2) . .
C19' C20' C22 110.1(11) . .
C21' C20' C22 27.2(12) . .
C20 C20' C18 121(3) . .
C21 C20' C18 124(2) . .
C19 C20' C18 48.1(8) . .
C19' C20' C18 30.6(10) . .
C21' C20' C18 96.9(8) . .
C22 C20' C18 80.7(10) . .
C22 C21' C21 87(3) . .
C22 C21' C20' 107(2) . .
C21 C21' C20' 59.2(16) . .
C22 C21' C22' 69(2) . .
C21 C21' C22' 155(2) . .
C20' C21' C22' 120.0 . .
C22 C21' N2 50.0(14) . .
C21 C21' N2 110(2) . .
C20' C21' N2 81.4(8) . .
C22' C21' N2 49.1(9) . .
C22 C21' C20 104(3) . .
C21 C21' C20 40.8(11) . .
C20' C21' C20 18.7(8) . .
C22' C21' C20 137.4(8) . .
N2 C21' C20 93.4(12) . .
C22 C22' N2 61.5(14) . .
C22 C22' N2' 117.9(13) . .
N2 C22' N2' 57.3(13) . .
C22 C22' C21' 37.5(15) . .
N2 C22' C21' 80.6(12) . .
N2' C22' C21' 120.0 . .
C22 C22' Cu1' 98.4(18) . 3_655
N2 C22' Cu1' 57.3(11) . 3_655
N2' C22' Cu1' 55.6(10) . 3_655
C21' C22' Cu1' 132.8(12) . 3_655
N2 N2' C22' 60.4(13) . .
N2 N2' C18' 78.4(12) . .
C22' N2' C18' 120.0 . .
N2 N2' C18 47.8(7) . .
C22' N2' C18 96.7(8) . .
C18' N2' C18 30.7(9) . .
N2 N2' Cu1 132.3(18) . 4_465
C22' N2' Cu1 120.1(11) . 4_465
C18' N2' Cu1 119.8(11) . 4_465
C18 N2' Cu1 137.0(13) . 4_465
N2 N2' Cu1' 73.6(14) . 3_655
C22' N2' Cu1' 91.3(12) . 3_655
C18' N2' Cu1' 118.0(13) . 3_655
C18 N2' Cu1' 102.3(14) . 3_655
Cu1 N2' Cu1' 58.9(6) 4_465 3_655
O17 C24 C25 110.8(18) . .
O17 C24 C23 107.2(18) . .
C25 C24 C23 116.7(18) . .
C28 C27 O18 111.9(16) . .
C28 C27 C26 123(2) . .
O18 C27 C26 108.6(14) . .
C29 C30 O19 113(3) . .
C29 C30 C31 131(3) . .
O19 C30 C31 106(2) . .
O20 C33 C34 109.9(15) . .
O20 C33 C32 109.3(14) . .
C34 C33 C32 120.0(17) . .
C36 C35 C37 71(3) . .
C35 C36 C37 71(4) . .
C35 C36 O21 112(5) . .
C37 C36 O21 52.4(17) . .
C36 C37 C35 38(3) . .
C36 C37 O21 76(2) . .
C35 C37 O21 105(3) . .
O22 C39 C38 109.0(14) . .
O22 C39 C40 105.5(13) . .
C38 C39 C40 121.0(18) . .
C42 C41 C43 85(8) . .
C42 C41 C43' 71(8) . .
C43 C41 C43' 43(5) . .
C42 C41 O23 29(8) . .
C43 C41 O23 85(7) . .
C43' C41 O23 92(4) . .
C42 C41 C42' 84(10) . .
C43 C41 C42' 158(9) . .
C43' C41 C42' 114(6) . .
O23 C41 C42' 94(4) . .
C41 C42 O23 123(10) . .
C41 C42 O23' 140(10) . .
O23 C42 O23' 21(3) . .
C41 C42 C43 54(7) . .
O23 C42 C43 109(10) . .
O23' C42 C43 127(10) . .
C41 C42 C43' 72(8) . .
O23 C42 C43' 134(10) . .
O23' C42 C43' 140(10) . .
C43 C42 C43' 42(5) . .
C41 C42 C42' 66(10) . .
O23 C42 C42' 119(9) . .
O23' C42 C42' 110(8) . .
C43 C42 C42' 117(10) . .
C43' C42 C42' 107(8) . .
C43' C43 C41 87(9) . .
C43' C43 C42 74(8) . .
C41 C43 C42 41(6) . .
C44 C45 O24 115(2) . .
C44 C45 C46 112.7(19) . .
O24 C45 C46 109(2) . .
C47 C48 C49 121(2) . .
C47 C48 O25 112.1(17) . .
C49 C48 O25 106.7(13) . .
C52 C51 C50 133(3) . .
C52 C51 O26 111(2) . .
C50 C51 O26 114(3) . .
C17 N1 C13 112(3) . .
C17 N1 C17' 37.9(18) . .
C13 N1 C17' 88(2) . .
C17 N1 Cu2 122(3) . .
C13 N1 Cu2 126(3) . .
C17' N1 Cu2 131(3) . .
C17 N1 Cu2' 120(3) . .
C13 N1 Cu2' 93(2) . .
C17' N1 Cu2' 94(2) . .
Cu2 N1 Cu2' 54.3(12) . .
Ti4 O1 Ti6 146.8(4) . .
Ti4 O1 Ti5 105.9(4) . .
Ti6 O1 Ti5 105.5(4) . .
Ti1 O2 Ti4 150.8(5) . .
Ti3 O3 Ti6 156.5(5) . .
Ti1 O4 Ti3 147.4(5) . .
Ti1 O4 Ti2 105.6(4) . .
Ti3 O4 Ti2 105.9(4) . .
P2 O5 Ti4 134.6(5) . .
P2 O6 Ti6 134.2(5) . .
P2 O7 Ti2 153.6(6) . .
P1 O8 Ti5 156.1(6) . .
P1 O9 Ti1 135.0(5) . .
P1 O10 Ti3 134.8(5) . .
S1 O11 Ti5 117.2(5) . .
S1 O12 Ti6 121.4(6) . .
S1 O13 Ti4 116.0(5) . .
S2 O14 Ti3 120.9(5) . .
S2 O15 Ti2 119.1(6) . .
C24 O17 Ti6 149.9(10) . .
C27 O18 Ti5 130.1(10) . .
C27 O18 Ti6 126.7(9) . .
Ti5 O18 Ti6 103.2(4) . .
C30 O19 Ti5 169(2) . .
C33 O20 Ti5 127.6(9) . .
C33 O20 Ti4 130.0(9) . .
Ti5 O20 Ti4 102.4(4) . .
C37 O21 Ti4 170.7(14) . .
C37 O21 C36 51.2(11) . .
Ti4 O21 C36 125.0(15) . .
C39 O22 Ti2 125.5(9) . .
C39 O22 Ti3 131.3(8) . .
Ti2 O22 Ti3 103.2(3) . .
C42 O23 Ti3 172(7) . .
C42 O23 C41 27(7) . .
Ti3 O23 C41 151(3) . .
C45 O24 Ti1 158.4(12) . .
C48 O25 Ti2 133.7(9) . .
C48 O25 Ti1 124.1(9) . .
Ti2 O25 Ti1 101.9(4) . .
C51 O26 Ti2 173.9(17) . .
C43 C43' C42 65(5) . .
C43 C43' C41 50(7) . .
C42 C43' C41 36(5) . .
C42 O23' Ti3 149(6) . .
C41 C42' C42 30(4) . .

loop_
_geom_bond_atom_site_label_1
_geom_bond_atom_site_label_2
_geom_bond_distance
_geom_bond_site_symmetry_2
Ti1 O24 1.766(9) .
Ti1 O2 1.790(9) .
Ti1 O9 1.949(9) .
Ti1 O4 1.950(8) .
Ti1 O25 2.041(9) .
Ti1 Ti2 3.122(3) .
Ti2 O26 1.770(9) .
Ti2 O7 1.897(10) .
Ti2 O4 1.970(9) .
Ti2 O25 1.980(8) .
Ti2 O22 1.991(8) .
Ti2 O15 2.195(10) .
Ti2 Ti3 3.143(3) .
Ti3 O23' 1.77(3) .
Ti3 O23 1.769(18) .
Ti3 O3 1.786(9) .
Ti3 O4 1.967(9) .
Ti3 O10 1.969(8) .
Ti3 O22 2.020(9) .
Ti3 O14 2.343(9) .
Ti4 O21 1.779(9) .
Ti4 O2 1.806(9) .
Ti4 O1 1.952(8) .
Ti4 O5 1.962(9) .
Ti4 O20 2.038(8) .
Ti4 O13 2.484(10) .
Ti4 Ti5 3.135(3) .
Ti5 O19 1.771(10) .
Ti5 O8 1.928(9) .
Ti5 O18 1.970(8) .
Ti5 O1 1.975(8) .
Ti5 O20 1.983(9) .
Ti5 O11 2.186(10) .
Ti5 Ti6 3.138(3) .
Ti6 O17 1.771(10) .
Ti6 O3 1.809(9) .
Ti6 O1 1.968(8) .
Ti6 O6 1.973(10) .
Ti6 O18 2.033(9) .
Ti6 O12 2.306(11) .
Cu1 N2' 2.0(2) 4_565
Cu1 Cu1' 2.025(9) .
Cu1 Br2 2.521(6) .
Cu1 Br1 2.579(6) .
Cu1 Cu1 2.654(11) 2_765
Cu1 Br2 2.708(7) 2_765
Cu1 Cu2 2.893(8) .
Cu1 Cu2 3.001(9) 2_765
Cu1' Cu1 2.025(9) 2_765
Cu1' N2' 2.1(3) 3_645
Cu1' N2' 2.1(3) 4_565
Cu1' N2 2.14(19) 3_645
Cu1' N2 2.1(2) 4_565
Cu1' C22' 2.5(3) 4_565
Cu1' C22' 2.5(2) 3_645
Cu1' Br2 2.602(5) 2_765
Cu1' Br2 2.602(5) .
Cu2 N1 1.95(4) .
Cu2 Cu2' 2.074(12) .
Cu2 Br1 2.350(6) .
Cu2 Br2 2.627(8) 2_765
Cu2 Cu2 2.743(15) 2_765
Cu2 Br1 2.856(8) 2_765
Cu2 Cu1 3.001(9) 2_765
Cu2' Cu2 2.074(12) 2_765
Cu2' N1 2.48(5) 2_765
Cu2' N1 2.48(5) .
Cu2' Br1 2.622(7) 2_765
Cu2' Br1 2.622(7) .
Br1 Cu2 2.856(8) 2_765
Br2 Cu2 2.627(8) 2_765
Br2 Cu1 2.708(7) 2_765
P1 O8 1.493(10) .
P1 O9 1.531(10) .
P1 O10 1.532(8) .
P1 C12 1.739(13) .
P2 O6 1.524(10) .
P2 O7 1.527(10) .
P2 O5 1.534(10) .
P2 C3 1.786(13) .
S1 O13 1.455(10) .
S1 O12 1.455(12) .
S1 O11 1.486(11) .
S1 C16 1.830(19) .
S2 O16 1.449(13) .
S2 O14 1.457(10) .
S2 O15 1.463(11) .
S2 C19 1.660(16) .
S2 C19' 1.899(16) .
C1 C6 1.25(4) .
C1 C2 1.41(3) .
C2 C3 1.34(3) .
C3 C4 1.36(3) .
C4 C5 1.30(3) .
C5 C6 1.46(4) .
C7 C12 1.42(3) .
C7 C8 1.46(3) .
C8 C9 1.20(5) .
C9 C10 1.40(5) .
C10 C11 1.51(2) .
C11 C12 1.32(3) .
C13 C14 1.36(3) .
C13 N1 1.55(4) .
C14 C15 1.42(3) .
C15 C16 1.34(2) .
C16 C17' 1.35(4) .
C16 C17 1.42(4) .
C17 C17' 1.02(4) .
C17 N1 1.41(5) .
C17' N1 1.65(5) .
C18 C19' 0.97(3) .
C18 C18' 0.98(3) .
C18 C19 1.3900 .
C18 N2 1.3900 .
C18 C20' 1.87(3) .
C18 N2' 1.88(2) .
C19 C19' 0.72(2) .
C19 C20' 1.29(3) .
C19 C20 1.3900 .
C20 C20' 0.84(2) .
C20 C21 1.3900 .
C20 C19' 1.84(2) .
C20 C21' 2.03(3) .
C21 C21' 1.12(3) .
C21 C20' 1.26(3) .
C21 C22 1.3900 .
C22 C21' 0.88(4) .
C22 C22' 1.36(4) .
C22 N2 1.3900 .
C22 C20' 1.85(3) .
N2 N2' 1.32(3) .
N2 C22' 1.36(3) .
N2 C18' 1.71(3) .
N2 C21' 1.78(3) .
N2 Cu1' 2.140(17) 3_655
C18' C19' 1.3900 .
C18' N2' 1.3900 .
C19' C20' 1.3900 .
C20' C21' 1.3900 .
C21' C22' 1.3900 .
C22' N2' 1.3900 .
C22' Cu1' 2.54(3) 3_655
N2' Cu1 2.018(17) 4_465
N2' Cu1' 2.10(2) 3_655
C23 C24 1.57(3) .
C24 O17 1.42(2) .
C24 C25 1.53(3) .
C26 C27 1.45(3) .
C27 C28 1.43(3) .
C27 O18 1.448(16) .
C29 C30 1.32(5) .
C30 O19 1.44(2) .
C30 C31 1.56(4) .
C32 C33 1.50(3) .
C33 O20 1.405(17) .
C33 C34 1.47(3) .
C35 C36 0.96(7) .
C35 C37 1.49(5) .
C36 C37 1.48(2) .
C36 O21 1.85(4) .
C37 O21 1.51(3) .
C38 C39 1.49(3) .
C39 O22 1.479(16) .
C39 C40 1.54(3) .
C41 C42 1.00(12) .
C41 C43 1.22(13) .
C41 C43' 1.61(9) .
C41 O23 1.81(7) .
C41 C42' 1.85(11) .
C42 O23 1.05(12) .
C42 O23' 1.15(11) .
C42 C43 1.51(2) .
C42 C43' 1.60(13) .
C42 C42' 2.01(16) .
C43 C43' 1.11(10) .
C44 C45 1.34(3) .
C45 O24 1.428(19) .
C45 C46 1.43(3) .
C47 C48 1.36(3) .
C48 C49 1.46(2) .
C48 O25 1.462(18) .
C50 C51 1.36(4) .
C51 C52 1.36(4) .
C51 O26 1.45(2) .
